data_2225308
loop_
_publ_author_name
'Ebenezer, Samuel'
'Muthiah, Packianathan Thomas'

_publ_section_title
;
 2-Amino-4,6-dimethylpyrimidine--anthranilic acid (1/1)
;
_journal_coeditor_code KP2248
_journal_issue 3
_journal_name_full 'Acta Crystallographica Section E'
_journal_page_first o516
_journal_paper_doi 10.1107/S1600536810003661
_journal_volume 66
_journal_year 2010
_chemical_formula_iupac 'C6 H9 N3, C7 H7 N O2'
_chemical_formula_moiety 'C6 H9 N3, C7 H7 N O2'
_chemical_formula_sum 'C13 H16 N4 O2'
_chemical_formula_weight 260.30
_chemical_name_common '2-amino-4,6-dimethylpyrimidine-anthranilic acid'
_chemical_name_systematic
;
2-amino-4,6-dimethylpyrimidine--anthranilic acid (1/1)
;
_space_group_IT_number 2
_symmetry_cell_setting triclinic
_symmetry_space_group_name_Hall '-P 1'
_symmetry_space_group_name_H-M 'P -1'
_atom_sites_solution_hydrogens geom
_atom_sites_solution_primary direct
_atom_sites_solution_secondary difmap
_cell_angle_alpha 77.5830(10)
_cell_angle_beta 78.9900(10)
_cell_angle_gamma 82.4730(10)
_cell_formula_units_Z 2
_cell_length_a 7.1922(2)
_cell_length_b 7.4269(2)
_cell_length_c 13.0675(3)
_cell_measurement_reflns_used 4279
_cell_measurement_temperature 293
_cell_measurement_theta_max 31.3
_cell_measurement_theta_min 1.6
_cell_volume 666.18(3)
_computing_cell_refinement 'SAINT (Bruker, 2008)'
_computing_data_collection 'APEX2 (Bruker, 2008)'
_computing_data_reduction 'SAINT (Bruker, 2008)'
_computing_molecular_graphics 'PLATON (Spek, 2009)'
_computing_publication_material 'PLATON (Spek, 2009)'
_computing_structure_refinement 'SHELXL97 (Sheldrick, 2008)'
_computing_structure_solution 'SHELXS97 (Sheldrick, 2008)'
_diffrn_ambient_temperature 293
_diffrn_measured_fraction_theta_full 0.982
_diffrn_measured_fraction_theta_max 0.982
_diffrn_measurement_device_type 'Bruker SMART APEXII CCD area-detector'
_diffrn_measurement_method '\f and \w scans'
_diffrn_radiation_monochromator graphite
_diffrn_radiation_source 'fine-focus sealed tube'
_diffrn_radiation_type MoK\a
_diffrn_radiation_wavelength 0.71073
_diffrn_reflns_av_R_equivalents 0.0243
_diffrn_reflns_av_sigmaI/netI 0.0205
_diffrn_reflns_limit_h_max 10
_diffrn_reflns_limit_h_min -10
_diffrn_reflns_limit_k_max 10
_diffrn_reflns_limit_k_min -10
_diffrn_reflns_limit_l_max 19
_diffrn_reflns_limit_l_min -19
_diffrn_reflns_number 16171
_diffrn_reflns_reduction_process
;
;
_diffrn_reflns_theta_full 31.31
_diffrn_reflns_theta_max 31.31
_diffrn_reflns_theta_min 1.62
_exptl_absorpt_coefficient_mu 0.091
_exptl_absorpt_correction_T_max 0.982
_exptl_absorpt_correction_T_min 0.975
_exptl_absorpt_correction_type multi-scan
_exptl_absorpt_process_details '(SADABS; Bruker, 2008)'
_exptl_crystal_colour brown
_exptl_crystal_density_diffrn 1.298
_exptl_crystal_density_method 'Not Measured'
_exptl_crystal_description Prism
_exptl_crystal_F_000 276
_exptl_crystal_size_max 0.280
_exptl_crystal_size_mid 0.220
_exptl_crystal_size_min 0.200
_refine_diff_density_max 0.268
_refine_diff_density_min -0.239
_refine_ls_extinction_method none
_refine_ls_goodness_of_fit_ref 1.039
_refine_ls_hydrogen_treatment mixed
_refine_ls_matrix_type full
_refine_ls_number_parameters 182
_refine_ls_number_reflns 4279
_refine_ls_number_restraints 0
_refine_ls_restrained_S_all 1.039
_refine_ls_R_factor_all 0.0730
_refine_ls_R_factor_gt 0.0526
_refine_ls_shift/su_max 0.000
_refine_ls_shift/su_mean 0.000
_refine_ls_structure_factor_coef Fsqd
_refine_ls_weighting_details 'calc w=1/[\s^2^(Fo^2^)+(0.0991P)^2^+0.0554P] where P=(Fo^2^+2Fc^2^)/3'
_refine_ls_weighting_scheme calc
_refine_ls_wR_factor_gt 0.1554
_refine_ls_wR_factor_ref 0.1744
_reflns_number_gt 3021
_reflns_number_total 4279
_reflns_threshold_expression I>2\s(I)
_cod_data_source_file kp2248.cif
_cod_data_source_block I
_cod_depositor_comments
;
The following automatic conversions were performed:
'_symmetry_cell_setting' value 'Triclinic' changed to 'triclinic'
according to '/home/saulius/struct/CIF-dictionaries/cif_core.dic'
dictionary named 'cif_core.dic' version 2.4.1 from 2010-06-29.

Automatic conversion script
Id: cif_fix_enum 1527 2010-12-29 10:47:43Z saulius 

The following automatic conversions were performed:

'_symmetry_cell_setting' value 'Triclinic' changed to 'triclinic'
according to /home/saulius/struct/CIF-dictionaries/cif_core.dic
dictionary named 'cif_core.dic' version 2.4.1 from 2010-06-29.

Automatic conversion script
Id: cif_fix_values 1715 2011-07-08 13:25:40Z adriana 
;
_cod_original_cell_volume 666.19(3)
_cod_database_code 2225308
_cod_database_fobs_code 2225308

loop_
_symmetry_equiv_pos_site_id
_symmetry_equiv_pos_as_xyz
1 x,y,z
2 -x,-y,-z

loop_
_atom_site_aniso_label
_atom_site_aniso_U_11
_atom_site_aniso_U_22
_atom_site_aniso_U_33
_atom_site_aniso_U_12
_atom_site_aniso_U_13
_atom_site_aniso_U_23
N1 0.0312(4) 0.0465(5) 0.0358(5) 0.0002(4) -0.0026(3) -0.0059(4)
N2 0.0341(5) 0.0840(8) 0.0344(5) 0.0112(5) -0.0005(4) -0.0018(5)
N3 0.0305(4) 0.0512(5) 0.0450(5) 0.0019(4) -0.0010(4) -0.0073(4)
C2 0.0306(5) 0.0491(6) 0.0368(5) 0.0006(4) -0.0025(4) -0.0073(4)
C4 0.0325(5) 0.0406(5) 0.0537(7) 0.0012(4) -0.0077(5) -0.0084(5)
C5 0.0404(6) 0.0455(6) 0.0501(7) 0.0025(5) -0.0125(5) -0.0016(5)
C6 0.0387(5) 0.0410(5) 0.0403(6) -0.0029(4) -0.0069(4) -0.0043(4)
C7 0.0544(7) 0.0623(8) 0.0406(6) -0.0004(6) -0.0029(5) 0.0001(5)
C8 0.0343(6) 0.0600(8) 0.0762(9) 0.0086(5) -0.0082(6) -0.0089(7)
O1 0.0348(4) 0.0706(6) 0.0412(5) 0.0105(4) -0.0062(3) 0.0000(4)
O2 0.0427(5) 0.0916(7) 0.0414(5) 0.0189(5) 0.0008(4) 0.0043(4)
N4 0.0513(6) 0.0679(7) 0.0395(5) 0.0100(5) -0.0121(5) 0.0012(5)
C9 0.0341(5) 0.0442(6) 0.0384(5) 0.0016(4) -0.0052(4) -0.0037(4)
C10 0.0319(5) 0.0371(5) 0.0372(5) 0.0010(4) -0.0053(4) -0.0040(4)
C11 0.0395(6) 0.0476(6) 0.0392(6) 0.0032(5) -0.0053(5) -0.0032(4)
C12 0.0421(6) 0.0576(7) 0.0483(7) 0.0027(5) 0.0037(5) -0.0094(5)
C13 0.0353(6) 0.0558(7) 0.0657(8) 0.0078(5) -0.0039(5) -0.0142(6)
C14 0.0400(6) 0.0522(7) 0.0571(7) 0.0081(5) -0.0152(5) -0.0082(5)
C15 0.0392(5) 0.0387(5) 0.0428(6) 0.0024(4) -0.0100(4) -0.0054(4)

loop_
_atom_site_type_symbol
_atom_site_label
_atom_site_fract_x
_atom_site_fract_y
_atom_site_fract_z
_atom_site_U_iso_or_equiv
_atom_site_thermal_displace_type
_atom_site_calc_flag
_atom_site_refinement_flags
_atom_site_occupancy
N N1 0.27302(13) 0.63647(13) 0.24381(7) 0.0389(3) Uani . . 1.000
N N2 0.24994(14) 0.50645(17) 0.42161(8) 0.0546(4) Uani . . 1.000
N N3 -0.01789(13) 0.67010(14) 0.36590(8) 0.0438(3) Uani . . 1.000
C C2 0.16646(15) 0.60562(16) 0.34206(9) 0.0398(3) Uani . . 1.000
C C4 -0.09918(16) 0.77159(16) 0.28620(10) 0.0428(3) Uani . . 1.000
C C5 -0.00014(17) 0.80839(17) 0.18345(10) 0.0465(4) Uani . . 1.000
C C6 0.18851(16) 0.73870(15) 0.16483(9) 0.0406(3) Uani . . 1.000
C C7 0.3091(2) 0.7734(2) 0.05754(10) 0.0551(4) Uani . . 1.000
C C8 -0.30286(18) 0.8452(2) 0.31434(13) 0.0589(4) Uani . . 1.000
O O1 0.62794(12) 0.47921(13) 0.18713(7) 0.0520(3) Uani . . 1.000
O O2 0.62400(13) 0.35172(16) 0.35704(7) 0.0646(3) Uani . . 1.000
N N4 0.94272(18) 0.17934(18) 0.41965(9) 0.0555(3) Uani . . 1.000
C C9 0.70902(15) 0.38005(16) 0.26562(9) 0.0402(3) Uani . . 1.000
C C10 0.90843(15) 0.30730(14) 0.23577(8) 0.0364(3) Uani . . 1.000
C C11 0.99344(17) 0.33560(16) 0.12857(9) 0.0438(3) Uani . . 1.000
C C12 1.18091(18) 0.27621(19) 0.09731(11) 0.0517(4) Uani . . 1.000
C C13 1.28729(18) 0.18659(19) 0.17468(12) 0.0536(4) Uani . . 1.000
C C14 1.20848(18) 0.15583(18) 0.27979(11) 0.0503(4) Uani . . 1.000
C C15 1.01624(16) 0.21446(15) 0.31397(9) 0.0408(3) Uani . . 1.000
H H2A 0.18650 0.48560 0.48510 0.0650 Uiso . R 1.000
H H2B 0.36720 0.46320 0.40940 0.0650 Uiso . R 1.000
H H5 -0.05890 0.87820 0.12830 0.0560 Uiso calc R 1.000
H H7A 0.23640 0.85160 0.00780 0.0830 Uiso calc R 1.000
H H7B 0.35080 0.65770 0.03500 0.0830 Uiso calc R 1.000
H H7C 0.41780 0.83320 0.06070 0.0830 Uiso calc R 1.000
H H8A -0.36050 0.87650 0.25150 0.0710 Uiso calc R 1.000
H H8B -0.30820 0.95370 0.34400 0.0710 Uiso calc R 1.000
H H8C -0.37030 0.75250 0.36550 0.0710 Uiso calc R 1.000
H H1 0.51810 0.51100 0.20940 0.0780 Uiso . R 1.000
H H4A 0.820(3) 0.238(3) 0.4358(16) 0.088(6) Uiso . . 1.000
H H4B 1.032(3) 0.151(3) 0.4607(16) 0.093(6) Uiso . . 1.000
H H11 0.92120 0.39610 0.07720 0.0530 Uiso calc R 1.000
H H12 1.23520 0.29570 0.02580 0.0620 Uiso calc R 1.000
H H13 1.41450 0.14680 0.15460 0.0640 Uiso calc R 1.000
H H14 1.28300 0.09490 0.32990 0.0600 Uiso calc R 1.000

loop_
_atom_type_symbol
_atom_type_description
_atom_type_scat_dispersion_real
_atom_type_scat_dispersion_imag
_atom_type_scat_source
O O 0.0106 0.0060 'International Tables Vol C Tables 4.2.6.8 and 6.1.1.4'
N N 0.0061 0.0033 'International Tables Vol C Tables 4.2.6.8 and 6.1.1.4'
H H 0.0000 0.0000 'International Tables Vol C Tables 4.2.6.8 and 6.1.1.4'
C C 0.0033 0.0016 'International Tables Vol C Tables 4.2.6.8 and 6.1.1.4'

loop_
_geom_angle_atom_site_label_1
_geom_angle_atom_site_label_2
_geom_angle_atom_site_label_3
_geom_angle_site_symmetry_1
_geom_angle_site_symmetry_2
_geom_angle_site_symmetry_3
_geom_angle
_geom_angle_publ_flag
C9 O1 H1 . . . 110.00 no
C2 N1 C6 . . . 117.21(10) no
C2 N3 C4 . . . 116.98(10) no
C2 N2 H2A . . . 120.00 no
C2 N2 H2B . . . 120.00 no
H2A N2 H2B . . . 120.00 no
H4A N4 H4B . . . 127.5(19) no
C15 N4 H4B . . . 112.9(13) no
C15 N4 H4A . . . 113.4(12) no
N1 C2 N3 . . . 124.84(10) no
N1 C2 N2 . . . 117.74(10) no
N2 C2 N3 . . . 117.42(10) no
N3 C4 C8 . . . 116.34(11) no
N3 C4 C5 . . . 121.65(11) no
C5 C4 C8 . . . 122.01(12) no
C4 C5 C6 . . . 118.28(11) no
N1 C6 C7 . . . 116.38(11) no
C5 C6 C7 . . . 122.59(11) no
N1 C6 C5 . . . 121.03(11) no
C6 C5 H5 . . . 121.00 no
C4 C5 H5 . . . 121.00 no
C6 C7 H7B . . . 109.00 no
C6 C7 H7C . . . 109.00 no
C6 C7 H7A . . . 109.00 no
H7A C7 H7B . . . 109.00 no
H7A C7 H7C . . . 109.00 no
H7B C7 H7C . . . 109.00 no
C4 C8 H8B . . . 109.00 no
C4 C8 H8C . . . 109.00 no
H8A C8 H8B . . . 109.00 no
C4 C8 H8A . . . 109.00 no
H8A C8 H8C . . . 109.00 no
H8B C8 H8C . . . 109.00 no
O2 C9 C10 . . . 122.73(11) no
O1 C9 O2 . . . 121.75(11) no
O1 C9 C10 . . . 115.52(10) no
C9 C10 C15 . . . 120.80(10) no
C11 C10 C15 . . . 119.51(10) no
C9 C10 C11 . . . 119.66(10) no
C10 C11 C12 . . . 121.70(11) no
C11 C12 C13 . . . 118.63(12) no
C12 C13 C14 . . . 121.14(13) no
C13 C14 C15 . . . 121.38(12) no
N4 C15 C14 . . . 119.47(11) no
C10 C15 C14 . . . 117.64(11) no
N4 C15 C10 . . . 122.90(11) no
C10 C11 H11 . . . 119.00 no
C12 C11 H11 . . . 119.00 no
C11 C12 H12 . . . 121.00 no
C13 C12 H12 . . . 121.00 no
C12 C13 H13 . . . 119.00 no
C14 C13 H13 . . . 119.00 no
C13 C14 H14 . . . 119.00 no
C15 C14 H14 . . . 119.00 no

loop_
_geom_bond_atom_site_label_1
_geom_bond_atom_site_label_2
_geom_bond_site_symmetry_1
_geom_bond_site_symmetry_2
_geom_bond_distance
_geom_bond_publ_flag
O1 C9 . . 1.3136(15) no
O2 C9 . . 1.2214(14) no
O1 H1 . . 0.8100 no
N1 C6 . . 1.3390(15) no
N1 C2 . . 1.3535(14) no
N2 C2 . . 1.3330(16) no
N3 C4 . . 1.3320(16) no
N3 C2 . . 1.3507(15) no
N2 H2B . . 0.8600 no
N2 H2A . . 0.8600 no
N4 C15 . . 1.3627(16) no
N4 H4A . . 0.94(2) no
N4 H4B . . 0.89(2) no
C4 C8 . . 1.5003(18) no
C4 C5 . . 1.3830(18) no
C5 C6 . . 1.3828(17) no
C6 C7 . . 1.4910(17) no
C5 H5 . . 0.9300 no
C7 H7A . . 0.9600 no
C7 H7C . . 0.9600 no
C7 H7B . . 0.9600 no
C8 H8C . . 0.9600 no
C8 H8B . . 0.9600 no
C8 H8A . . 0.9600 no
C9 C10 . . 1.4748(16) no
C10 C15 . . 1.4073(16) no
C10 C11 . . 1.4001(15) no
C11 C12 . . 1.3750(18) no
C12 C13 . . 1.387(2) no
C13 C14 . . 1.364(2) no
C14 C15 . . 1.4110(18) no
C11 H11 . . 0.9300 no
C12 H12 . . 0.9300 no
C13 H13 . . 0.9300 no
C14 H14 . . 0.9300 no

loop_
_geom_contact_atom_site_label_1
_geom_contact_atom_site_label_2
_geom_contact_distance
_geom_contact_site_symmetry_1
_geom_contact_site_symmetry_2
_geom_contact_publ_flag
O1 C7 3.3882(17) . . no
O1 N1 2.7014(13) . . no
O2 N4 2.6571(17) . . no
O2 N2 2.8303(15) . . no
O1 H11 2.4000 . . no
O2 H2B 1.9800 . . no
O2 H4A 1.91(2) . . no
N1 O1 2.7014(13) . . no
N2 N3 3.0745(14) . 2_566 no
N2 O2 2.8303(15) . . no
N3 N2 3.0745(14) . 2_566 no
N4 N4 3.1409(18) . 2_756 no
N4 O2 2.6571(17) . . no
N1 H1 1.9000 . . no
N2 H4A 2.87(2) . 2_666 no
N3 H2A 2.2600 . 2_566 no
N3 H4B 2.84(2) . 2_666 no
N4 H4B 2.62(2) . 2_756 no
C2 C15 3.3428(16) . 1_455 no
C2 C14 3.5670(18) . 1_455 no
C4 C9 3.4584(17) . 1_455 no
C6 C13 3.5249(18) . 1_465 no
C7 O1 3.3882(17) . . no
C9 C4 3.4584(17) . 1_655 no
C13 C6 3.5249(18) . 1_645 no
C14 C2 3.5670(18) . 1_655 no
C15 C2 3.3428(16) . 1_655 no
C2 H1 2.8800 . . no
C2 H2A 3.1000 . 2_566 no
C6 H1 2.8100 . . no
C7 H13 3.0800 . 2_765 no
C7 H1 2.9500 . . no
C9 H4A 2.48(2) . . no
C9 H2B 2.8800 . . no
C11 H11 2.9900 . 2_765 no
C12 H11 3.0700 . 2_765 no
H1 C7 2.9500 . . no
H1 H2B 2.6000 . . no
H1 C6 2.8100 . . no
H1 N1 1.9000 . . no
H1 C2 2.8800 . . no
H2A H4A 2.4800 . 2_666 no
H2A N3 2.2600 . 2_566 no
H2A C2 3.1000 . 2_566 no
H2B C9 2.8800 . . no
H2B H1 2.6000 . . no
H2B O2 1.9800 . . no
H4A H2A 2.4800 . 2_666 no
H4A O2 1.91(2) . . no
H4A C9 2.48(2) . . no
H4A N2 2.87(2) . 2_666 no
H4B N4 2.62(2) . 2_756 no
H4B H4B 2.32(3) . 2_756 no
H4B N3 2.84(2) . 2_666 no
H4B H14 2.3000 . . no
H5 H7A 2.4000 . . no
H5 H8A 2.4400 . . no
H7A H5 2.4000 . . no
H8A H5 2.4400 . . no
H11 O1 2.4000 . . no
H11 C11 2.9900 . 2_765 no
H11 C12 3.0700 . 2_765 no
H11 H11 2.4500 . 2_765 no
H13 C7 3.0800 . 2_765 no
H14 H4B 2.3000 . . no

loop_
_geom_hbond_atom_site_label_D
_geom_hbond_atom_site_label_H
_geom_hbond_atom_site_label_A
_geom_hbond_site_symmetry_A
_geom_hbond_distance_DH
_geom_hbond_distance_HA
_geom_hbond_distance_DA
_geom_hbond_angle_DHA
_geom_hbond_publ_flag
O1 H1 N1 . 0.8100 1.9000 2.7014(13) 168.00 yes
N2 H2A N3 2_566 0.8600 2.2600 3.0745(14) 159.00 yes
N2 H2B O2 . 0.8600 1.9800 2.8303(15) 169.00 yes
N4 H4A O2 . 0.94(2) 1.91(2) 2.6571(17) 135.5(17) yes
N4 H4B N4 2_756 0.89(2) 2.62(2) 3.1409(18) 118.7(17) yes
C11 H11 O1 . 0.9300 2.4000 2.7353(15) 101.00 no

loop_
_geom_torsion_atom_site_label_1
_geom_torsion_atom_site_label_2
_geom_torsion_atom_site_label_3
_geom_torsion_atom_site_label_4
_geom_torsion_site_symmetry_1
_geom_torsion_site_symmetry_2
_geom_torsion_site_symmetry_3
_geom_torsion_site_symmetry_4
_geom_torsion
_geom_torsion_publ_flag
C6 N1 C2 N2 . . . . -178.98(11) no
C6 N1 C2 N3 . . . . 0.06(17) no
C2 N1 C6 C5 . . . . -0.37(17) no
C2 N1 C6 C7 . . . . 179.13(11) no
C4 N3 C2 N1 . . . . -0.10(18) no
C4 N3 C2 N2 . . . . 178.93(11) no
C2 N3 C4 C5 . . . . 0.47(17) no
C2 N3 C4 C8 . . . . -178.87(11) no
N3 C4 C5 C6 . . . . -0.78(19) no
C8 C4 C5 C6 . . . . 178.53(12) no
C4 C5 C6 N1 . . . . 0.72(18) no
C4 C5 C6 C7 . . . . -178.75(12) no
O1 C9 C10 C11 . . . . -4.29(16) no
O1 C9 C10 C15 . . . . 173.81(10) no
O2 C9 C10 C11 . . . . 176.12(12) no
O2 C9 C10 C15 . . . . -5.78(18) no
C9 C10 C11 C12 . . . . 177.60(12) no
C15 C10 C11 C12 . . . . -0.53(18) no
C9 C10 C15 N4 . . . . 2.90(18) no
C9 C10 C15 C14 . . . . -177.28(11) no
C11 C10 C15 N4 . . . . -178.99(12) no
C11 C10 C15 C14 . . . . 0.83(16) no
C10 C11 C12 C13 . . . . -0.2(2) no
C11 C12 C13 C14 . . . . 0.6(2) no
C12 C13 C14 C15 . . . . -0.3(2) no
C13 C14 C15 N4 . . . . 179.37(13) no
C13 C14 C15 C10 . . . . -0.45(19) no

loop_
_cod_related_entry_id
_cod_related_entry_database
_cod_related_entry_code
1 ChemSpider 30656025
